data_4037196
loop_
_publ_author_name
'Yamakado, Ryohei'
'Sato, Ryuma'
'Shigeta, Yasuteru'
'Maeda, Hiromitsu'

_publ_section_title
;
 Ion-Pairing Crystal Polymorphs of Interlocked [2 + 1]-Type Receptor-Anion
 Complexes.
;
_journal_issue 18
_journal_name_full 'The Journal of organic chemistry'
_journal_page_first 8530
_journal_page_last 8536
_journal_paper_doi 10.1021/acs.joc.6b01688
_journal_volume 81
_journal_year 2016
_chemical_formula_moiety '2(C35 H31 B F4 N2 O2), C16 H36 N, Cl'
_chemical_formula_sum 'C86 H98 B2 Cl F8 N5 O4'
_chemical_formula_weight 1474.76
_space_group_crystal_system monoclinic
_space_group_IT_number 14
_space_group_name_Hall '-P 2yn'
_space_group_name_H-M_alt 'P 1 21/n 1'
_atom_sites_solution_hydrogens geom
_audit_creation_method SHELXL-2014/7
_cell_angle_alpha 90
_cell_angle_beta 92.969(4)
_cell_angle_gamma 90
_cell_formula_units_Z 4
_cell_length_a 16.0367(18)
_cell_length_b 18.5146(19)
_cell_length_c 27.063(3)
_cell_measurement_reflns_used 7389
_cell_measurement_temperature 93(2)
_cell_measurement_theta_max 68.3
_cell_measurement_theta_min 25.7
_cell_volume 8024.6(15)
_computing_structure_refinement 'SHELXL-2014/7 (Sheldrick, 2014)'
_diffrn_ambient_temperature 93(2)
_diffrn_detector_area_resol_mean 5.8140
_diffrn_measured_fraction_theta_full 0.988
_diffrn_measured_fraction_theta_max 0.986
_diffrn_measurement_device_type 'Rigaku XtaLAB P200'
_diffrn_measurement_method \w
_diffrn_radiation_type 'Cu K\a'
_diffrn_radiation_wavelength 1.54187
_diffrn_reflns_av_R_equivalents 0.0241
_diffrn_reflns_av_unetI/netI 0.0212
_diffrn_reflns_Laue_measured_fraction_full 0.988
_diffrn_reflns_Laue_measured_fraction_max 0.986
_diffrn_reflns_limit_h_max 17
_diffrn_reflns_limit_h_min -19
_diffrn_reflns_limit_k_max 21
_diffrn_reflns_limit_k_min -22
_diffrn_reflns_limit_l_max 30
_diffrn_reflns_limit_l_min -32
_diffrn_reflns_number 53418
_diffrn_reflns_point_group_measured_fraction_full 0.988
_diffrn_reflns_point_group_measured_fraction_max 0.986
_diffrn_reflns_theta_full 67.687
_diffrn_reflns_theta_max 68.440
_diffrn_reflns_theta_min 6.570
_exptl_absorpt_coefficient_mu 1.006
_exptl_absorpt_correction_T_max 0.904
_exptl_absorpt_correction_T_min 0.785
_exptl_absorpt_correction_type multi-scan
_exptl_absorpt_process_details 'REQAB (Rigaku, 1998)'
_exptl_crystal_colour Red
_exptl_crystal_density_diffrn 1.221
_exptl_crystal_description Prism
_exptl_crystal_F_000 3120
_exptl_crystal_size_max 0.240
_exptl_crystal_size_mid 0.200
_exptl_crystal_size_min 0.100
_refine_diff_density_max 0.406
_refine_diff_density_min -0.351
_refine_diff_density_rms 0.037
_refine_ls_extinction_method none
_refine_ls_goodness_of_fit_ref 1.071
_refine_ls_hydrogen_treatment constr
_refine_ls_matrix_type full
_refine_ls_number_parameters 967
_refine_ls_number_reflns 14567
_refine_ls_number_restraints 0
_refine_ls_restrained_S_all 1.071
_refine_ls_R_factor_all 0.0398
_refine_ls_R_factor_gt 0.0340
_refine_ls_shift/su_max 0.001
_refine_ls_shift/su_mean 0.000
_refine_ls_structure_factor_coef Fsqd
_refine_ls_weighting_details 'w=1/[\s^2^(Fo^2^)+(0.1000P)^2^] where P=(Fo^2^+2Fc^2^)/3'
_refine_ls_weighting_scheme calc
_refine_ls_wR_factor_gt 0.1188
_refine_ls_wR_factor_ref 0.1252
_reflns_Friedel_coverage 0.000
_reflns_number_gt 12820
_reflns_number_total 14567
_reflns_threshold_expression 'I > 2\s(I)'
_cod_data_source_file jo6b01688_si_002.cif
_cod_data_source_block 60217m2
_cod_original_sg_symbol_H-M 'P 21/n'
_cod_database_code 4037196
_shelx_shelxl_version_number 2014/7
_shelx_space_group_comment
;
The symmetry employed for this shelxl refinement is uniquely defined
by the following loop, which should always be used as a source of
symmetry information in preference to the above space-group names.
They are only intended as comments.
;
_shelx_estimated_absorpt_t_min 0.794
_shelx_estimated_absorpt_t_max 0.906

loop_
_space_group_symop_operation_xyz
'x, y, z'
'-x+1/2, y+1/2, -z+1/2'
'-x, -y, -z'
'x-1/2, -y-1/2, z-1/2'

loop_
_atom_site_label
_atom_site_type_symbol
_atom_site_fract_x
_atom_site_fract_y
_atom_site_fract_z
_atom_site_U_iso_or_equiv
_atom_site_adp_type
_atom_site_occupancy
_atom_site_site_symmetry_order
_atom_site_calc_flag
_atom_site_refinement_flags_posn
_atom_site_refinement_flags_adp
C1 C 0.52830(8) 0.02079(7) 0.11080(5) 0.0248(3) Uani 1 1 d . .
H1 H 0.5872 0.0156 0.1108 0.030 Uiso 1 1 calc R U
C2 C 0.48492(9) -0.01008(7) 0.14832(5) 0.0294(3) Uani 1 1 d . .
H2 H 0.5133 -0.0368 0.1740 0.035 Uiso 1 1 calc R U
C3 C 0.39957(9) -0.00122(8) 0.14753(5) 0.0304(3) Uani 1 1 d . .
C4 C 0.35553(9) 0.03602(8) 0.11083(5) 0.0335(3) Uani 1 1 d . .
H3 H 0.2966 0.0407 0.1112 0.040 Uiso 1 1 calc R U
C5 C 0.39930(9) 0.06652(8) 0.07326(5) 0.0295(3) Uani 1 1 d . .
H4 H 0.3701 0.0924 0.0475 0.035 Uiso 1 1 calc R U
C6 C 0.48598(8) 0.05955(7) 0.07290(5) 0.0232(3) Uani 1 1 d . .
C7 C 0.53013(8) 0.09167(7) 0.03375(5) 0.0240(3) Uani 1 1 d . .
C8 C 0.56582(8) 0.11959(7) 0.00076(4) 0.0227(3) Uani 1 1 d . .
C9 C 0.59976(8) 0.15451(7) -0.04037(4) 0.0202(2) Uani 1 1 d . .
C10 C 0.55641(8) 0.18078(7) -0.08268(4) 0.0215(3) Uani 1 1 d . .
C11 C 0.61535(8) 0.21195(6) -0.11273(4) 0.0202(2) Uani 1 1 d . .
C12 C 0.69395(8) 0.20359(6) -0.08813(4) 0.0184(2) Uani 1 1 d . .
C13 C 0.77429(8) 0.22842(6) -0.10080(4) 0.0180(2) Uani 1 1 d . .
C14 C 0.84330(8) 0.22909(6) -0.06773(4) 0.0191(2) Uani 1 1 d . .
H5 H 0.8376 0.2141 -0.0345 0.023 Uiso 1 1 calc R U
C15 C 0.92034(8) 0.25134(6) -0.08266(4) 0.0175(2) Uani 1 1 d . .
C16 C 0.99345(8) 0.25274(6) -0.04990(4) 0.0182(2) Uani 1 1 d . .
C17 C 1.07545(8) 0.27511(6) -0.05725(4) 0.0203(2) Uani 1 1 d . .
C18 C 1.12092(8) 0.26799(7) -0.01179(5) 0.0221(3) Uani 1 1 d . .
C19 C 1.06593(8) 0.24145(6) 0.02243(4) 0.0199(2) Uani 1 1 d . .
C20 C 1.08217(8) 0.22153(7) 0.07250(5) 0.0222(3) Uani 1 1 d . .
C21 C 1.09774(8) 0.20186(7) 0.11441(5) 0.0238(3) Uani 1 1 d . .
C22 C 1.11535(8) 0.17369(7) 0.16305(5) 0.0240(3) Uani 1 1 d . .
C23 C 1.19715(9) 0.17221(8) 0.18367(5) 0.0314(3) Uani 1 1 d . .
H6 H 1.2410 0.1928 0.1660 0.038 Uiso 1 1 calc R U
C24 C 1.21506(10) 0.14113(8) 0.22950(6) 0.0377(3) Uani 1 1 d . .
H7 H 1.2705 0.1402 0.2437 0.045 Uiso 1 1 calc R U
C25 C 1.15040(11) 0.11181(8) 0.25382(5) 0.0360(3) Uani 1 1 d . .
C26 C 1.06875(11) 0.11324(8) 0.23563(5) 0.0356(3) Uani 1 1 d . .
H8 H 1.0254 0.0934 0.2541 0.043 Uiso 1 1 calc R U
C27 C 1.05132(9) 0.14432(7) 0.18975(5) 0.0279(3) Uani 1 1 d . .
H9 H 0.9954 0.1457 0.1763 0.033 Uiso 1 1 calc R U
C28 C 0.46337(8) 0.17856(8) -0.09134(5) 0.0277(3) Uani 1 1 d . .
H10 H 0.4413 0.1356 -0.0746 0.033 Uiso 1 1 calc R U
H11 H 0.4495 0.1735 -0.1273 0.033 Uiso 1 1 calc R U
C29 C 0.42078(9) 0.24606(10) -0.07231(6) 0.0426(4) Uani 1 1 d . .
H18 H 0.4332 0.2507 -0.0366 0.064 Uiso 1 1 calc R U
H19 H 0.3603 0.2421 -0.0788 0.064 Uiso 1 1 calc R U
H20 H 0.4415 0.2887 -0.0893 0.064 Uiso 1 1 calc R U
C30 C 0.59634(8) 0.24964(7) -0.16116(5) 0.0240(3) Uani 1 1 d . .
H12 H 0.6340 0.2918 -0.1634 0.029 Uiso 1 1 calc R U
H13 H 0.5383 0.2680 -0.1618 0.029 Uiso 1 1 calc R U
C31 C 0.60629(10) 0.20132(8) -0.20617(5) 0.0317(3) Uani 1 1 d . .
H21 H 0.6639 0.1835 -0.2061 0.048 Uiso 1 1 calc R U
H22 H 0.5935 0.2291 -0.2364 0.048 Uiso 1 1 calc R U
H23 H 0.5679 0.1603 -0.2048 0.048 Uiso 1 1 calc R U
C32 C 1.10917(8) 0.30158(7) -0.10494(5) 0.0251(3) Uani 1 1 d . .
H14 H 1.0863 0.2712 -0.1325 0.030 Uiso 1 1 calc R U
H15 H 1.1706 0.2959 -0.1032 0.030 Uiso 1 1 calc R U
C33 C 1.08753(10) 0.38068(8) -0.11590(5) 0.0329(3) Uani 1 1 d . .
H24 H 1.0268 0.3860 -0.1202 0.049 Uiso 1 1 calc R U
H25 H 1.1134 0.3957 -0.1463 0.049 Uiso 1 1 calc R U
H26 H 1.1085 0.4109 -0.0883 0.049 Uiso 1 1 calc R U
C34 C 1.21231(8) 0.28163(8) -0.00009(5) 0.0316(3) Uani 1 1 d . .
H16 H 1.2440 0.2671 -0.0289 0.038 Uiso 1 1 calc R U
H17 H 1.2313 0.2508 0.0282 0.038 Uiso 1 1 calc R U
C35 C 1.23252(12) 0.35975(10) 0.01245(8) 0.0550(5) Uani 1 1 d . .
H27 H 1.2159 0.3905 -0.0158 0.082 Uiso 1 1 calc R U
H28 H 1.2927 0.3648 0.0200 0.082 Uiso 1 1 calc R U
H29 H 1.2021 0.3744 0.0413 0.082 Uiso 1 1 calc R U
C36 C 1.11412(7) 0.09336(6) -0.03842(4) 0.0204(2) Uani 1 1 d . .
H30 H 1.0615 0.1170 -0.0385 0.024 Uiso 1 1 calc R U
C37 C 1.16714(8) 0.10672(7) -0.07620(4) 0.0219(3) Uani 1 1 d . .
H31 H 1.1516 0.1394 -0.1021 0.026 Uiso 1 1 calc R U
C38 C 1.24285(8) 0.07159(7) -0.07533(4) 0.0224(3) Uani 1 1 d . .
C39 C 1.26810(8) 0.02385(8) -0.03841(5) 0.0265(3) Uani 1 1 d . .
H32 H 1.3208 0.0005 -0.0388 0.032 Uiso 1 1 calc R U
C40 C 1.21466(8) 0.01077(7) -0.00076(4) 0.0238(3) Uani 1 1 d . .
H33 H 1.2308 -0.0221 0.0249 0.029 Uiso 1 1 calc R U
C41 C 1.13720(7) 0.04545(6) -0.00015(4) 0.0187(2) Uani 1 1 d . .
C42 C 1.08249(8) 0.03242(6) 0.03906(4) 0.0203(2) Uani 1 1 d . .
C43 C 1.03687(7) 0.02294(6) 0.07244(4) 0.0195(2) Uani 1 1 d . .
C44 C 0.98795(7) 0.00887(6) 0.11359(4) 0.0178(2) Uani 1 1 d . .
C45 C 1.00504(7) -0.03991(6) 0.15220(4) 0.0193(2) Uani 1 1 d . .
C46 C 0.94123(8) -0.03282(6) 0.18530(4) 0.0188(2) Uani 1 1 d . .
C47 C 0.88506(7) 0.01936(6) 0.16556(4) 0.0167(2) Uani 1 1 d . .
C48 C 0.80980(7) 0.04715(6) 0.18422(4) 0.0165(2) Uani 1 1 d . .
C49 C 0.75391(7) 0.09074(6) 0.15707(4) 0.0171(2) Uani 1 1 d . .
H34 H 0.7591 0.0966 0.1225 0.021 Uiso 1 1 calc R U
C50 C 0.69038(7) 0.12578(6) 0.18064(4) 0.0171(2) Uani 1 1 d . .
C51 C 0.63790(7) 0.17979(6) 0.15776(4) 0.0184(2) Uani 1 1 d . .
C52 C 0.56723(8) 0.21513(6) 0.17475(5) 0.0207(2) Uani 1 1 d . .
C53 C 0.53798(8) 0.26156(7) 0.13654(5) 0.0231(3) Uani 1 1 d . .
C54 C 0.59170(8) 0.25418(6) 0.09762(4) 0.0211(2) Uani 1 1 d . .
C55 C 0.59326(8) 0.29347(7) 0.05288(5) 0.0238(3) Uani 1 1 d . .
C56 C 0.59711(8) 0.33109(7) 0.01677(5) 0.0243(3) Uani 1 1 d . .
C57 C 0.60466(8) 0.38006(7) -0.02372(5) 0.0234(3) Uani 1 1 d . .
C58 C 0.54148(9) 0.42981(8) -0.03533(5) 0.0316(3) Uani 1 1 d . .
H35 H 0.4917 0.4290 -0.0178 0.038 Uiso 1 1 calc R U
C59 C 0.55086(9) 0.48036(8) -0.07221(6) 0.0361(3) Uani 1 1 d . .
H36 H 0.5085 0.5151 -0.0797 0.043 Uiso 1 1 calc R U
C60 C 0.62252(9) 0.47950(8) -0.09789(5) 0.0302(3) Uani 1 1 d . .
C61 C 0.68543(9) 0.43043(7) -0.08860(5) 0.0285(3) Uani 1 1 d . .
H37 H 0.7338 0.4305 -0.1074 0.034 Uiso 1 1 calc R U
C62 C 0.67648(8) 0.38083(7) -0.05097(5) 0.0258(3) Uani 1 1 d . .
H38 H 0.7197 0.3468 -0.0435 0.031 Uiso 1 1 calc R U
C63 C 1.07926(8) -0.08934(7) 0.15622(5) 0.0253(3) Uani 1 1 d . .
H43 H 1.0979 -0.0993 0.1226 0.030 Uiso 1 1 calc R U
H44 H 1.0621 -0.1358 0.1706 0.030 Uiso 1 1 calc R U
C64 C 1.15260(10) -0.05897(9) 0.18774(7) 0.0451(4) Uani 1 1 d . .
H45 H 1.1707 -0.0133 0.1735 0.068 Uiso 1 1 calc R U
H46 H 1.1989 -0.0935 0.1885 0.068 Uiso 1 1 calc R U
H47 H 1.1354 -0.0506 0.2215 0.068 Uiso 1 1 calc R U
C65 C 0.93361(8) -0.07590(7) 0.23205(5) 0.0248(3) Uani 1 1 d . .
H48 H 0.9231 -0.0424 0.2595 0.030 Uiso 1 1 calc R U
H49 H 0.9873 -0.1007 0.2401 0.030 Uiso 1 1 calc R U
C66 C 0.86391(10) -0.13203(8) 0.22836(5) 0.0326(3) Uani 1 1 d . .
H50 H 0.8104 -0.1079 0.2208 0.049 Uiso 1 1 calc R U
H51 H 0.8618 -0.1578 0.2599 0.049 Uiso 1 1 calc R U
H52 H 0.8748 -0.1665 0.2020 0.049 Uiso 1 1 calc R U
C67 C 0.52853(8) 0.20507(7) 0.22388(5) 0.0262(3) Uani 1 1 d . .
H53 H 0.4903 0.2460 0.2293 0.031 Uiso 1 1 calc R U
H54 H 0.5732 0.2063 0.2505 0.031 Uiso 1 1 calc R U
C68 C 0.47995(9) 0.13441(7) 0.22770(6) 0.0341(3) Uani 1 1 d . .
H55 H 0.4352 0.1328 0.2016 0.051 Uiso 1 1 calc R U
H56 H 0.4557 0.1316 0.2601 0.051 Uiso 1 1 calc R U
H57 H 0.5178 0.0935 0.2238 0.051 Uiso 1 1 calc R U
C69 C 0.46251(9) 0.30964(8) 0.13512(6) 0.0327(3) Uani 1 1 d . .
H58 H 0.4713 0.3504 0.1123 0.039 Uiso 1 1 calc R U
H59 H 0.4558 0.3299 0.1685 0.039 Uiso 1 1 calc R U
C70 C 0.38373(11) 0.27022(12) 0.11845(14) 0.0882(10) Uani 1 1 d . .
H60 H 0.3901 0.2500 0.0854 0.132 Uiso 1 1 calc R U
H61 H 0.3366 0.3040 0.1174 0.132 Uiso 1 1 calc R U
H62 H 0.3733 0.2311 0.1417 0.132 Uiso 1 1 calc R U
C71 C 0.61485(8) -0.19746(7) 0.33355(5) 0.0260(3) Uani 1 1 d . .
H63 H 0.6623 -0.2243 0.3496 0.031 Uiso 1 1 calc R U
H64 H 0.5635 -0.2252 0.3392 0.031 Uiso 1 1 calc R U
C72 C 0.62650(11) -0.19505(8) 0.27856(5) 0.0350(3) Uani 1 1 d . .
H65 H 0.5739 -0.1786 0.2614 0.042 Uiso 1 1 calc R U
H66 H 0.6704 -0.1592 0.2719 0.042 Uiso 1 1 calc R U
C73 C 0.65027(16) -0.26588(10) 0.25803(7) 0.0583(5) Uani 1 1 d . .
H67 H 0.6051 -0.3007 0.2642 0.070 Uiso 1 1 calc R U
H68 H 0.7010 -0.2829 0.2770 0.070 Uiso 1 1 calc R U
C74 C 0.66681(12) -0.26905(10) 0.20468(6) 0.0448(4) Uani 1 1 d . .
H69 H 0.6138 -0.2668 0.1850 0.067 Uiso 1 1 calc R U
H70 H 0.6955 -0.3143 0.1976 0.067 Uiso 1 1 calc R U
H71 H 0.7021 -0.2281 0.1961 0.067 Uiso 1 1 calc R U
C75 C 0.68612(8) -0.07966(7) 0.35213(5) 0.0233(3) Uani 1 1 d . .
H72 H 0.6783 -0.0320 0.3678 0.028 Uiso 1 1 calc R U
H73 H 0.6910 -0.0712 0.3163 0.028 Uiso 1 1 calc R U
C76 C 0.76785(8) -0.11144(7) 0.37285(5) 0.0261(3) Uani 1 1 d . .
H74 H 0.7822 -0.1547 0.3535 0.031 Uiso 1 1 calc R U
H75 H 0.7621 -0.1263 0.4076 0.031 Uiso 1 1 calc R U
C77 C 0.83719(8) -0.05482(8) 0.37016(5) 0.0301(3) Uani 1 1 d . .
H76 H 0.8917 -0.0785 0.3776 0.036 Uiso 1 1 calc R U
H77 H 0.8372 -0.0358 0.3360 0.036 Uiso 1 1 calc R U
C78 C 0.82820(10) 0.00829(9) 0.40573(6) 0.0377(3) Uani 1 1 d . .
H78 H 0.7745 0.0323 0.3985 0.057 Uiso 1 1 calc R U
H79 H 0.8737 0.0428 0.4017 0.057 Uiso 1 1 calc R U
H80 H 0.8307 -0.0097 0.4398 0.057 Uiso 1 1 calc R U
C79 C 0.59709(8) -0.13955(7) 0.41361(5) 0.0255(3) Uani 1 1 d . .
H81 H 0.5417 -0.1621 0.4169 0.031 Uiso 1 1 calc R U
H82 H 0.6398 -0.1750 0.4254 0.031 Uiso 1 1 calc R U
C80 C 0.60340(9) -0.07371(7) 0.44709(5) 0.0275(3) Uani 1 1 d . .
H83 H 0.5624 -0.0369 0.4351 0.033 Uiso 1 1 calc R U
H84 H 0.6599 -0.0525 0.4460 0.033 Uiso 1 1 calc R U
C81 C 0.58644(9) -0.09460(8) 0.50040(5) 0.0296(3) Uani 1 1 d . .
H85 H 0.5275 -0.1099 0.5019 0.035 Uiso 1 1 calc R U
H86 H 0.6222 -0.1362 0.5105 0.035 Uiso 1 1 calc R U
C82 C 0.60329(10) -0.03279(9) 0.53619(5) 0.0358(3) Uani 1 1 d . .
H87 H 0.6623 -0.0190 0.5360 0.054 Uiso 1 1 calc R U
H88 H 0.5902 -0.0480 0.5696 0.054 Uiso 1 1 calc R U
H89 H 0.5683 0.0086 0.5261 0.054 Uiso 1 1 calc R U
C83 C 0.53631(8) -0.08010(7) 0.33637(5) 0.0251(3) Uani 1 1 d . .
H90 H 0.5368 -0.0325 0.3530 0.030 Uiso 1 1 calc R U
H91 H 0.5467 -0.0716 0.3011 0.030 Uiso 1 1 calc R U
C84 C 0.44979(8) -0.11211(8) 0.33919(5) 0.0298(3) Uani 1 1 d . .
H92 H 0.4368 -0.1188 0.3743 0.036 Uiso 1 1 calc R U
H93 H 0.4478 -0.1600 0.3229 0.036 Uiso 1 1 calc R U
C85 C 0.38520(9) -0.06221(9) 0.31381(5) 0.0344(3) Uani 1 1 d . .
H94 H 0.3877 -0.0144 0.3302 0.041 Uiso 1 1 calc R U
H95 H 0.3990 -0.0553 0.2789 0.041 Uiso 1 1 calc R U
C86 C 0.29726(10) -0.09197(12) 0.31544(7) 0.0511(4) Uani 1 1 d . .
H96 H 0.2935 -0.1378 0.2974 0.077 Uiso 1 1 calc R U
H97 H 0.2576 -0.0573 0.3001 0.077 Uiso 1 1 calc R U
H98 H 0.2838 -0.1000 0.3499 0.077 Uiso 1 1 calc R U
N1 N 0.68248(6) 0.16842(5) -0.04373(4) 0.0190(2) Uani 1 1 d . .
H39 H 0.7222 0.1570 -0.0214 0.023 Uiso 1 1 calc R U
N2 N 0.98958(6) 0.23222(5) -0.00088(4) 0.0177(2) Uani 1 1 d . .
H40 H 0.9449 0.2158 0.0130 0.021 Uiso 1 1 calc R U
N3 N 0.91519(6) 0.04358(5) 0.12152(3) 0.0165(2) Uani 1 1 d . .
H41 H 0.8911 0.0761 0.1018 0.020 Uiso 1 1 calc R U
N4 N 0.65150(6) 0.20458(5) 0.11084(4) 0.0185(2) Uani 1 1 d . .
H42 H 0.6922 0.1906 0.0924 0.022 Uiso 1 1 calc R U
N5 N 0.60848(7) -0.12455(5) 0.35898(4) 0.0220(2) Uani 1 1 d . .
O1 O 0.78008(6) 0.25191(5) -0.14634(3) 0.0281(2) Uani 1 1 d . .
O2 O 0.93030(5) 0.27205(5) -0.12841(3) 0.0253(2) Uani 1 1 d . .
O3 O 0.79717(5) 0.03135(4) 0.23091(3) 0.02073(18) Uani 1 1 d . .
O4 O 0.67730(5) 0.11234(5) 0.22750(3) 0.02196(19) Uani 1 1 d . .
F1 F 0.35727(6) -0.02938(5) 0.18523(3) 0.0449(2) Uani 1 1 d . .
F2 F 1.16730(8) 0.07947(5) 0.29803(3) 0.0543(3) Uani 1 1 d . .
F3 F 1.29429(5) 0.08405(4) -0.11278(3) 0.03154(18) Uani 1 1 d . .
F4 F 0.63103(6) 0.53006(5) -0.13352(3) 0.0447(2) Uani 1 1 d . .
F5 F 0.84421(5) 0.36172(4) -0.16273(3) 0.03297(18) Uani 1 1 d . .
F6 F 0.87236(5) 0.26225(4) -0.20826(3) 0.03021(18) Uani 1 1 d . .
F7 F 0.66187(5) -0.01131(4) 0.24149(3) 0.02672(17) Uani 1 1 d . .
F8 F 0.72636(5) 0.05988(4) 0.30074(2) 0.02522(17) Uani 1 1 d . .
B1 B 0.85658(9) 0.28817(8) -0.16225(5) 0.0237(3) Uani 1 1 d . .
B2 B 0.71487(9) 0.04736(8) 0.25080(5) 0.0216(3) Uani 1 1 d . .
Cl1 Cl 0.82403(2) 0.17636(2) 0.05379(2) 0.02024(9) Uani 1 1 d . .

loop_
_atom_site_aniso_label
_atom_site_aniso_U_11
_atom_site_aniso_U_22
_atom_site_aniso_U_33
_atom_site_aniso_U_23
_atom_site_aniso_U_13
_atom_site_aniso_U_12
C1 0.0251(7) 0.0257(6) 0.0241(6) -0.0013(5) 0.0051(5) -0.0006(5)
C2 0.0357(8) 0.0279(7) 0.0251(6) 0.0038(5) 0.0053(6) 0.0005(6)
C3 0.0338(7) 0.0335(7) 0.0251(7) 0.0056(5) 0.0128(6) -0.0089(6)
C4 0.0238(7) 0.0461(9) 0.0312(7) 0.0039(6) 0.0075(6) -0.0082(6)
C5 0.0248(7) 0.0403(8) 0.0236(6) 0.0058(5) 0.0020(5) -0.0055(6)
C6 0.0244(6) 0.0253(6) 0.0204(6) -0.0030(5) 0.0058(5) -0.0073(5)
C7 0.0225(6) 0.0279(7) 0.0218(6) -0.0017(5) 0.0038(5) -0.0046(5)
C8 0.0206(6) 0.0265(6) 0.0214(6) -0.0020(5) 0.0032(5) -0.0047(5)
C9 0.0201(6) 0.0217(6) 0.0193(6) -0.0024(4) 0.0055(5) -0.0037(5)
C10 0.0197(6) 0.0226(6) 0.0226(6) -0.0032(5) 0.0034(5) -0.0025(5)
C11 0.0216(6) 0.0188(6) 0.0204(6) -0.0012(4) 0.0029(5) -0.0003(5)
C12 0.0210(6) 0.0184(6) 0.0160(5) 0.0001(4) 0.0036(4) -0.0014(5)
C13 0.0218(6) 0.0167(6) 0.0160(5) 0.0012(4) 0.0060(4) 0.0017(4)
C14 0.0188(6) 0.0224(6) 0.0166(5) 0.0024(4) 0.0049(4) -0.0002(5)
C15 0.0218(6) 0.0149(5) 0.0163(5) 0.0007(4) 0.0059(4) 0.0021(4)
C16 0.0200(6) 0.0160(5) 0.0192(6) 0.0010(4) 0.0060(5) 0.0019(4)
C17 0.0192(6) 0.0170(6) 0.0252(6) -0.0006(4) 0.0062(5) 0.0010(4)
C18 0.0191(6) 0.0202(6) 0.0273(6) -0.0020(5) 0.0041(5) 0.0004(5)
C19 0.0192(6) 0.0181(6) 0.0225(6) -0.0022(4) 0.0016(5) 0.0018(5)
C20 0.0189(6) 0.0218(6) 0.0260(7) -0.0039(5) 0.0008(5) 0.0013(5)
C21 0.0230(6) 0.0230(6) 0.0251(7) -0.0044(5) -0.0014(5) 0.0008(5)
C22 0.0275(7) 0.0220(6) 0.0218(6) -0.0049(5) -0.0033(5) 0.0012(5)
C23 0.0266(7) 0.0363(8) 0.0308(7) -0.0043(6) -0.0048(6) 0.0007(6)
C24 0.0400(8) 0.0393(8) 0.0322(8) -0.0052(6) -0.0134(6) 0.0072(7)
C25 0.0606(10) 0.0256(7) 0.0205(6) -0.0040(5) -0.0102(6) 0.0050(7)
C26 0.0561(10) 0.0260(7) 0.0247(7) -0.0053(5) 0.0034(6) -0.0100(7)
C27 0.0316(7) 0.0254(7) 0.0264(6) -0.0061(5) -0.0018(5) -0.0040(5)
C28 0.0187(6) 0.0366(8) 0.0279(7) 0.0001(5) 0.0020(5) -0.0047(5)
C29 0.0228(7) 0.0610(11) 0.0441(9) -0.0131(7) 0.0024(6) 0.0085(7)
C30 0.0216(6) 0.0269(7) 0.0234(6) 0.0042(5) -0.0003(5) -0.0012(5)
C31 0.0390(8) 0.0340(7) 0.0218(6) 0.0026(5) -0.0019(6) -0.0008(6)
C32 0.0216(6) 0.0264(7) 0.0283(6) 0.0014(5) 0.0102(5) -0.0008(5)
C33 0.0364(8) 0.0272(7) 0.0366(8) 0.0063(5) 0.0147(6) -0.0039(6)
C34 0.0194(7) 0.0403(8) 0.0353(7) -0.0034(6) 0.0030(5) -0.0022(6)
C35 0.0405(9) 0.0489(10) 0.0734(13) 0.0044(9) -0.0173(9) -0.0169(8)
C36 0.0182(6) 0.0184(6) 0.0250(6) -0.0047(4) 0.0045(5) 0.0007(5)
C37 0.0262(6) 0.0188(6) 0.0209(6) -0.0020(4) 0.0029(5) -0.0028(5)
C38 0.0198(6) 0.0274(6) 0.0210(6) -0.0062(5) 0.0087(5) -0.0066(5)
C39 0.0175(6) 0.0362(7) 0.0263(6) -0.0038(5) 0.0051(5) 0.0039(5)
C40 0.0228(6) 0.0276(7) 0.0214(6) -0.0001(5) 0.0034(5) 0.0044(5)
C41 0.0173(6) 0.0186(6) 0.0204(6) -0.0055(4) 0.0035(5) -0.0024(4)
C42 0.0199(6) 0.0191(6) 0.0220(6) -0.0039(4) 0.0030(5) 0.0009(5)
C43 0.0189(6) 0.0189(6) 0.0211(6) -0.0037(4) 0.0029(5) 0.0001(4)
C44 0.0166(6) 0.0182(6) 0.0189(5) -0.0044(4) 0.0035(4) -0.0004(4)
C45 0.0185(6) 0.0192(6) 0.0202(6) -0.0032(4) 0.0024(5) 0.0010(5)
C46 0.0195(6) 0.0179(6) 0.0189(6) -0.0008(4) 0.0015(4) 0.0008(4)
C47 0.0175(6) 0.0176(6) 0.0152(5) -0.0001(4) 0.0029(4) 0.0001(4)
C48 0.0178(6) 0.0151(5) 0.0168(5) -0.0008(4) 0.0040(4) -0.0022(4)
C49 0.0185(6) 0.0179(6) 0.0154(5) 0.0012(4) 0.0041(4) -0.0005(4)
C50 0.0174(6) 0.0165(5) 0.0176(5) 0.0009(4) 0.0044(4) -0.0031(4)
C51 0.0181(6) 0.0179(6) 0.0195(6) 0.0002(4) 0.0038(5) -0.0009(4)
C52 0.0179(6) 0.0166(6) 0.0281(6) -0.0023(5) 0.0044(5) 0.0001(4)
C53 0.0194(6) 0.0175(6) 0.0323(7) -0.0019(5) 0.0006(5) 0.0011(5)
C54 0.0212(6) 0.0174(6) 0.0243(6) -0.0008(4) -0.0026(5) 0.0021(5)
C55 0.0242(6) 0.0199(6) 0.0269(6) -0.0023(5) -0.0046(5) 0.0043(5)
C56 0.0250(6) 0.0228(6) 0.0244(6) -0.0033(5) -0.0058(5) 0.0053(5)
C57 0.0266(7) 0.0207(6) 0.0225(6) -0.0017(5) -0.0035(5) 0.0020(5)
C58 0.0254(7) 0.0349(8) 0.0349(7) 0.0104(6) 0.0063(6) 0.0088(6)
C59 0.0295(7) 0.0374(8) 0.0420(8) 0.0156(6) 0.0065(6) 0.0125(6)
C60 0.0347(8) 0.0291(7) 0.0273(7) 0.0055(5) 0.0061(6) 0.0028(6)
C61 0.0259(7) 0.0308(7) 0.0293(7) -0.0057(5) 0.0055(5) 0.0007(5)
C62 0.0246(7) 0.0253(7) 0.0269(6) -0.0063(5) -0.0032(5) 0.0074(5)
C63 0.0243(7) 0.0229(6) 0.0291(7) -0.0021(5) 0.0050(5) 0.0073(5)
C64 0.0246(7) 0.0421(9) 0.0673(11) -0.0128(8) -0.0098(7) 0.0131(7)
C65 0.0265(7) 0.0263(6) 0.0217(6) 0.0061(5) 0.0034(5) 0.0081(5)
C66 0.0397(8) 0.0238(7) 0.0349(7) 0.0092(5) 0.0087(6) 0.0036(6)
C67 0.0262(7) 0.0208(6) 0.0328(7) -0.0022(5) 0.0134(5) 0.0026(5)
C68 0.0317(7) 0.0230(7) 0.0495(9) -0.0018(6) 0.0216(6) -0.0007(6)
C69 0.0253(7) 0.0270(7) 0.0459(8) 0.0028(6) 0.0036(6) 0.0094(6)
C70 0.0204(9) 0.0450(11) 0.197(3) 0.0124(14) -0.0132(12) 0.0065(8)
C71 0.0257(7) 0.0195(6) 0.0329(7) 0.0043(5) 0.0027(5) -0.0002(5)
C72 0.0506(9) 0.0261(7) 0.0276(7) 0.0038(5) -0.0047(6) 0.0012(6)
C73 0.0998(16) 0.0335(9) 0.0435(9) 0.0055(7) 0.0227(10) 0.0225(9)
C74 0.0534(10) 0.0457(9) 0.0349(8) -0.0043(7) -0.0031(7) 0.0051(8)
C75 0.0216(6) 0.0225(6) 0.0261(6) 0.0072(5) 0.0038(5) -0.0029(5)
C76 0.0232(6) 0.0260(7) 0.0293(7) 0.0050(5) 0.0032(5) 0.0021(5)
C77 0.0216(7) 0.0326(7) 0.0361(7) 0.0050(6) 0.0010(5) -0.0005(6)
C78 0.0318(8) 0.0375(8) 0.0431(8) -0.0031(6) -0.0064(6) -0.0018(6)
C79 0.0256(7) 0.0244(6) 0.0269(7) 0.0112(5) 0.0053(5) -0.0006(5)
C80 0.0300(7) 0.0236(6) 0.0296(7) 0.0083(5) 0.0078(5) 0.0017(5)
C81 0.0298(7) 0.0300(7) 0.0295(7) 0.0088(5) 0.0067(5) -0.0003(5)
C82 0.0329(8) 0.0433(9) 0.0314(7) 0.0036(6) 0.0026(6) 0.0009(6)
C83 0.0245(7) 0.0219(6) 0.0288(6) 0.0074(5) 0.0002(5) 0.0040(5)
C84 0.0225(7) 0.0320(7) 0.0349(7) 0.0030(6) 0.0017(5) 0.0008(6)
C85 0.0297(7) 0.0428(8) 0.0305(7) 0.0001(6) -0.0022(6) 0.0090(6)
C86 0.0248(8) 0.0775(13) 0.0507(10) -0.0051(9) -0.0027(7) 0.0104(8)
N1 0.0181(5) 0.0226(5) 0.0164(5) 0.0019(4) 0.0029(4) -0.0018(4)
N2 0.0165(5) 0.0191(5) 0.0179(5) 0.0011(4) 0.0052(4) 0.0003(4)
N3 0.0170(5) 0.0169(5) 0.0158(5) 0.0003(3) 0.0032(4) 0.0001(4)
N4 0.0189(5) 0.0177(5) 0.0189(5) 0.0000(4) 0.0023(4) 0.0028(4)
N5 0.0207(5) 0.0189(5) 0.0266(5) 0.0074(4) 0.0028(4) 0.0006(4)
O1 0.0222(5) 0.0429(6) 0.0193(4) 0.0121(4) 0.0024(4) -0.0044(4)
O2 0.0210(4) 0.0351(5) 0.0202(4) 0.0096(3) 0.0056(3) -0.0033(4)
O3 0.0234(4) 0.0232(4) 0.0162(4) 0.0053(3) 0.0072(3) 0.0047(3)
O4 0.0245(4) 0.0231(4) 0.0192(4) 0.0045(3) 0.0101(3) 0.0051(3)
F1 0.0440(5) 0.0557(6) 0.0369(5) 0.0173(4) 0.0196(4) -0.0073(4)
F2 0.0934(8) 0.0424(5) 0.0251(4) 0.0046(4) -0.0155(5) 0.0069(5)
F3 0.0254(4) 0.0421(5) 0.0283(4) -0.0019(3) 0.0136(3) -0.0068(3)
F4 0.0520(6) 0.0392(5) 0.0446(5) 0.0188(4) 0.0200(4) 0.0081(4)
F5 0.0294(4) 0.0274(4) 0.0422(5) 0.0034(3) 0.0027(3) 0.0022(3)
F6 0.0302(4) 0.0393(4) 0.0217(4) 0.0017(3) 0.0069(3) -0.0010(3)
F7 0.0284(4) 0.0248(4) 0.0276(4) 0.0047(3) 0.0070(3) -0.0020(3)
F8 0.0320(4) 0.0267(4) 0.0178(3) 0.0035(3) 0.0090(3) 0.0039(3)
B1 0.0226(7) 0.0292(7) 0.0197(6) 0.0078(5) 0.0046(5) -0.0007(6)
B2 0.0236(7) 0.0223(7) 0.0198(7) 0.0039(5) 0.0088(5) 0.0035(5)
Cl1 0.02162(16) 0.02247(16) 0.01710(15) 0.00352(10) 0.00548(11) -0.00140(10)

loop_
_atom_type_symbol
_atom_type_description
_atom_type_scat_dispersion_real
_atom_type_scat_dispersion_imag
_atom_type_scat_source
C C 0.0181 0.0091 'International Tables Vol C Tables 4.2.6.8 and 6.1.1.4'
H H 0.0000 0.0000 'International Tables Vol C Tables 4.2.6.8 and 6.1.1.4'
B B 0.0090 0.0039 'International Tables Vol C Tables 4.2.6.8 and 6.1.1.4'
Cl Cl 0.3639 0.7018 'International Tables Vol C Tables 4.2.6.8 and 6.1.1.4'
F F 0.0727 0.0534 'International Tables Vol C Tables 4.2.6.8 and 6.1.1.4'
N N 0.0311 0.0180 'International Tables Vol C Tables 4.2.6.8 and 6.1.1.4'
O O 0.0492 0.0322 'International Tables Vol C Tables 4.2.6.8 and 6.1.1.4'

loop_
_geom_angle_atom_site_label_1
_geom_angle_atom_site_label_2
_geom_angle_atom_site_label_3
_geom_angle
C2 C1 C6 120.45(13)
C2 C1 H1 119.8
C6 C1 H1 119.8
C3 C2 C1 118.44(13)
C3 C2 H2 120.8
C1 C2 H2 120.8
F1 C3 C2 118.49(13)
F1 C3 C4 118.53(13)
C2 C3 C4 122.96(12)
C3 C4 C5 118.30(13)
C3 C4 H3 120.9
C5 C4 H3 120.9
C4 C5 C6 120.65(13)
C4 C5 H4 119.7
C6 C5 H4 119.7
C1 C6 C5 119.20(12)
C1 C6 C7 121.03(12)
C5 C6 C7 119.78(12)
C8 C7 C6 178.65(15)
C7 C8 C9 174.11(14)
N1 C9 C10 109.00(10)
N1 C9 C8 123.63(11)
C10 C9 C8 127.36(11)
C9 C10 C11 107.28(11)
C9 C10 C28 124.62(11)
C11 C10 C28 128.02(12)
C10 C11 C12 107.17(10)
C10 C11 C30 125.78(11)
C12 C11 C30 127.01(11)
N1 C12 C11 107.85(10)
N1 C12 C13 121.43(11)
C11 C12 C13 130.59(11)
O1 C13 C14 120.61(11)
O1 C13 C12 116.14(11)
C14 C13 C12 123.24(10)
C15 C14 C13 120.63(10)
C15 C14 H5 119.7
C13 C14 H5 119.7
O2 C15 C14 121.10(11)
O2 C15 C16 116.25(10)
C14 C15 C16 122.65(10)
N2 C16 C17 107.80(10)
N2 C16 C15 120.80(10)
C17 C16 C15 131.35(11)
C16 C17 C18 107.24(10)
C16 C17 C32 126.73(11)
C18 C17 C32 126.02(11)
C19 C18 C17 107.23(11)
C19 C18 C34 124.02(12)
C17 C18 C34 128.68(12)
N2 C19 C18 108.67(10)
N2 C19 C20 121.91(11)
C18 C19 C20 129.31(12)
C21 C20 C19 177.10(13)
C20 C21 C22 176.19(13)
C27 C22 C23 119.05(12)
C27 C22 C21 120.19(12)
C23 C22 C21 120.71(13)
C24 C23 C22 120.83(14)
C24 C23 H6 119.6
C22 C23 H6 119.6
C25 C24 C23 117.94(14)
C25 C24 H7 121.0
C23 C24 H7 121.0
F2 C25 C24 118.60(14)
F2 C25 C26 117.94(15)
C24 C25 C26 123.46(13)
C25 C26 C27 118.26(14)
C25 C26 H8 120.9
C27 C26 H8 120.9
C26 C27 C22 120.43(13)
C26 C27 H9 119.8
C22 C27 H9 119.8
C10 C28 C29 112.58(11)
C10 C28 H10 109.1
C29 C28 H10 109.1
C10 C28 H11 109.1
C29 C28 H11 109.1
H10 C28 H11 107.8
C28 C29 H18 109.5
C28 C29 H19 109.5
H18 C29 H19 109.5
C28 C29 H20 109.5
H18 C29 H20 109.5
H19 C29 H20 109.5
C11 C30 C31 113.52(11)
C11 C30 H12 108.9
C31 C30 H12 108.9
C11 C30 H13 108.9
C31 C30 H13 108.9
H12 C30 H13 107.7
C30 C31 H21 109.5
C30 C31 H22 109.5
H21 C31 H22 109.5
C30 C31 H23 109.5
H21 C31 H23 109.5
H22 C31 H23 109.5
C17 C32 C33 112.91(10)
C17 C32 H14 109.0
C33 C32 H14 109.0
C17 C32 H15 109.0
C33 C32 H15 109.0
H14 C32 H15 107.8
C32 C33 H24 109.5
C32 C33 H25 109.5
H24 C33 H25 109.5
C32 C33 H26 109.5
H24 C33 H26 109.5
H25 C33 H26 109.5
C18 C34 C35 113.68(13)
C18 C34 H16 108.8
C35 C34 H16 108.8
C18 C34 H17 108.8
C35 C34 H17 108.8
H16 C34 H17 107.7
C34 C35 H27 109.5
C34 C35 H28 109.5
H27 C35 H28 109.5
C34 C35 H29 109.5
H27 C35 H29 109.5
H28 C35 H29 109.5
C37 C36 C41 120.70(11)
C37 C36 H30 119.6
C41 C36 H30 119.6
C38 C37 C36 118.52(12)
C38 C37 H31 120.7
C36 C37 H31 120.7
F3 C38 C39 118.84(11)
F3 C38 C37 118.42(11)
C39 C38 C37 122.74(11)
C38 C39 C40 118.36(12)
C38 C39 H32 120.8
C40 C39 H32 120.8
C39 C40 C41 120.78(12)
C39 C40 H33 119.6
C41 C40 H33 119.6
C36 C41 C40 118.90(11)
C36 C41 C42 120.44(11)
C40 C41 C42 120.66(11)
C43 C42 C41 178.57(13)
C42 C43 C44 175.77(13)
N3 C44 C45 108.93(10)
N3 C44 C43 123.45(11)
C45 C44 C43 127.62(11)
C44 C45 C46 107.23(10)
C44 C45 C63 124.91(11)
C46 C45 C63 127.86(11)
C45 C46 C47 107.22(10)
C45 C46 C65 125.55(11)
C47 C46 C65 127.18(11)
N3 C47 C46 107.72(10)
N3 C47 C48 121.80(10)
C46 C47 C48 130.47(10)
O3 C48 C49 120.52(10)
O3 C48 C47 115.60(10)
C49 C48 C47 123.82(10)
C48 C49 C50 119.78(10)
C48 C49 H34 120.1
C50 C49 H34 120.1
O4 C50 C49 120.65(10)
O4 C50 C51 115.43(10)
C49 C50 C51 123.87(10)
N4 C51 C52 108.36(10)
N4 C51 C50 121.00(10)
C52 C51 C50 130.62(11)
C51 C52 C53 106.72(11)
C51 C52 C67 127.32(11)
C53 C52 C67 125.95(11)
C54 C53 C52 107.36(11)
C54 C53 C69 124.38(12)
C52 C53 C69 128.24(12)
N4 C54 C53 108.68(10)
N4 C54 C55 121.89(11)
C53 C54 C55 129.22(11)
C56 C55 C54 175.18(13)
C55 C56 C57 175.53(14)
C58 C57 C62 118.88(12)
C58 C57 C56 120.12(12)
C62 C57 C56 120.95(12)
C59 C58 C57 120.37(13)
C59 C58 H35 119.8
C57 C58 H35 119.8
C60 C59 C58 118.87(13)
C60 C59 H36 120.6
C58 C59 H36 120.6
F4 C60 C61 119.19(12)
F4 C60 C59 118.01(12)
C61 C60 C59 122.80(13)
C60 C61 C62 118.11(12)
C60 C61 H37 120.9
C62 C61 H37 120.9
C61 C62 C57 120.93(12)
C61 C62 H38 119.5
C57 C62 H38 119.5
C45 C63 C64 113.68(11)
C45 C63 H43 108.8
C64 C63 H43 108.8
C45 C63 H44 108.8
C64 C63 H44 108.8
H43 C63 H44 107.7
C63 C64 H45 109.5
C63 C64 H46 109.5
H45 C64 H46 109.5
C63 C64 H47 109.5
H45 C64 H47 109.5
H46 C64 H47 109.5
C46 C65 C66 113.38(11)
C46 C65 H48 108.9
C66 C65 H48 108.9
C46 C65 H49 108.9
C66 C65 H49 108.9
H48 C65 H49 107.7
C65 C66 H50 109.5
C65 C66 H51 109.5
H50 C66 H51 109.5
C65 C66 H52 109.5
H50 C66 H52 109.5
H51 C66 H52 109.5
C52 C67 C68 113.58(11)
C52 C67 H53 108.9
C68 C67 H53 108.9
C52 C67 H54 108.9
C68 C67 H54 108.9
H53 C67 H54 107.7
C67 C68 H55 109.5
C67 C68 H56 109.5
H55 C68 H56 109.5
C67 C68 H57 109.5
H55 C68 H57 109.5
H56 C68 H57 109.5
C53 C69 C70 112.49(13)
C53 C69 H58 109.1
C70 C69 H58 109.1
C53 C69 H59 109.1
C70 C69 H59 109.1
H58 C69 H59 107.8
C69 C70 H60 109.5
C69 C70 H61 109.5
H60 C70 H61 109.5
C69 C70 H62 109.5
H60 C70 H62 109.5
H61 C70 H62 109.5
C72 C71 N5 115.74(10)
C72 C71 H63 108.3
N5 C71 H63 108.3
C72 C71 H64 108.3
N5 C71 H64 108.3
H63 C71 H64 107.4
C73 C72 C71 112.99(12)
C73 C72 H65 109.0
C71 C72 H65 109.0
C73 C72 H66 109.0
C71 C72 H66 109.0
H65 C72 H66 107.8
C72 C73 C74 117.55(15)
C72 C73 H67 107.9
C74 C73 H67 107.9
C72 C73 H68 107.9
C74 C73 H68 107.9
H67 C73 H68 107.2
C73 C74 H69 109.5
C73 C74 H70 109.5
H69 C74 H70 109.5
C73 C74 H71 109.5
H69 C74 H71 109.5
H70 C74 H71 109.5
N5 C75 C76 116.19(10)
N5 C75 H72 108.2
C76 C75 H72 108.2
N5 C75 H73 108.2
C76 C75 H73 108.2
H72 C75 H73 107.4
C75 C76 C77 109.40(10)
C75 C76 H74 109.8
C77 C76 H74 109.8
C75 C76 H75 109.8
C77 C76 H75 109.8
H74 C76 H75 108.2
C78 C77 C76 113.66(12)
C78 C77 H76 108.8
C76 C77 H76 108.8
C78 C77 H77 108.8
C76 C77 H77 108.8
H76 C77 H77 107.7
C77 C78 H78 109.5
C77 C78 H79 109.5
H78 C78 H79 109.5
C77 C78 H80 109.5
H78 C78 H80 109.5
H79 C78 H80 109.5
C80 C79 N5 115.12(10)
C80 C79 H81 108.5
N5 C79 H81 108.5
C80 C79 H82 108.5
N5 C79 H82 108.5
H81 C79 H82 107.5
C79 C80 C81 110.46(11)
C79 C80 H83 109.6
C81 C80 H83 109.6
C79 C80 H84 109.6
C81 C80 H84 109.6
H83 C80 H84 108.1
C82 C81 C80 112.16(12)
C82 C81 H85 109.2
C80 C81 H85 109.2
C82 C81 H86 109.2
C80 C81 H86 109.2
H85 C81 H86 107.9
C81 C82 H87 109.5
C81 C82 H88 109.5
H87 C82 H88 109.5
C81 C82 H89 109.5
H87 C82 H89 109.5
H88 C82 H89 109.5
C84 C83 N5 116.60(10)
C84 C83 H90 108.1
N5 C83 H90 108.1
C84 C83 H91 108.1
N5 C83 H91 108.1
H90 C83 H91 107.3
C83 C84 C85 110.06(11)
C83 C84 H92 109.6
C85 C84 H92 109.6
C83 C84 H93 109.6
C85 C84 H93 109.6
H92 C84 H93 108.2
C86 C85 C84 112.19(13)
C86 C85 H94 109.2
C84 C85 H94 109.2
C86 C85 H95 109.2
C84 C85 H95 109.2
H94 C85 H95 107.9
C85 C86 H96 109.5
C85 C86 H97 109.5
H96 C86 H97 109.5
C85 C86 H98 109.5
H96 C86 H98 109.5
H97 C86 H98 109.5
C9 N1 C12 108.69(10)
C9 N1 H39 125.7
C12 N1 H39 125.7
C19 N2 C16 109.06(10)
C19 N2 H40 125.5
C16 N2 H40 125.5
C44 N3 C47 108.88(9)
C44 N3 H41 125.6
C47 N3 H41 125.6
C54 N4 C51 108.88(10)
C54 N4 H42 125.6
C51 N4 H42 125.6
C75 N5 C71 110.88(10)
C75 N5 C83 105.46(9)
C71 N5 C83 111.43(10)
C75 N5 C79 111.03(10)
C71 N5 C79 106.93(9)
C83 N5 C79 111.19(10)
C13 O1 B1 121.47(10)
C15 O2 B1 120.49(10)
C48 O3 B2 119.10(9)
C50 O4 B2 118.91(9)
F6 B1 F5 111.81(10)
F6 B1 O1 107.46(11)
F5 B1 O1 109.26(11)
F6 B1 O2 108.11(11)
F5 B1 O2 108.30(11)
O1 B1 O2 111.93(10)
F8 B2 F7 111.01(10)
F8 B2 O4 108.32(10)
F7 B2 O4 109.09(11)
F8 B2 O3 108.33(11)
F7 B2 O3 108.95(10)
O4 B2 O3 111.14(10)

loop_
_geom_bond_atom_site_label_1
_geom_bond_atom_site_label_2
_geom_bond_distance
C1 C2 1.3839(18)
C1 C6 1.3983(19)
C1 H1 0.9500
C2 C3 1.378(2)
C2 H2 0.9500
C3 F1 1.3583(15)
C3 C4 1.374(2)
C4 C5 1.3855(19)
C4 H3 0.9500
C5 C6 1.3965(19)
C5 H4 0.9500
C6 C7 1.4336(17)
C7 C8 1.2021(18)
C8 C9 1.4199(17)
C9 N1 1.3588(16)
C9 C10 1.3959(18)
C10 C11 1.4025(17)
C10 C28 1.4990(18)
C11 C12 1.4032(18)
C11 C30 1.5022(17)
C12 N1 1.3873(15)
C12 C13 1.4265(17)
C13 O1 1.3147(14)
C13 C14 1.3870(18)
C14 C15 1.3823(17)
C14 H5 0.9500
C15 O2 1.3138(14)
C15 C16 1.4330(18)
C16 N2 1.3843(15)
C16 C17 1.4027(17)
C17 C18 1.4033(19)
C17 C32 1.5070(16)
C18 C19 1.4006(17)
C18 C34 1.5047(18)
C19 N2 1.3588(16)
C19 C20 1.4152(18)
C20 C21 1.2052(18)
C21 C22 1.4304(18)
C22 C27 1.396(2)
C22 C23 1.399(2)
C23 C24 1.384(2)
C23 H6 0.9500
C24 C25 1.369(2)
C24 H7 0.9500
C25 F2 1.3529(17)
C25 C26 1.375(2)
C26 C27 1.384(2)
C26 H8 0.9500
C27 H9 0.9500
C28 C29 1.526(2)
C28 H10 0.9900
C28 H11 0.9900
C29 H18 0.9800
C29 H19 0.9800
C29 H20 0.9800
C30 C31 1.5264(19)
C30 H12 0.9900
C30 H13 0.9900
C31 H21 0.9800
C31 H22 0.9800
C31 H23 0.9800
C32 C33 1.5305(19)
C32 H14 0.9900
C32 H15 0.9900
C33 H24 0.9800
C33 H25 0.9800
C33 H26 0.9800
C34 C35 1.517(2)
C34 H16 0.9900
C34 H17 0.9900
C35 H27 0.9800
C35 H28 0.9800
C35 H29 0.9800
C36 C37 1.3856(17)
C36 C41 1.3988(18)
C36 H30 0.9500
C37 C38 1.3765(19)
C37 H31 0.9500
C38 F3 1.3592(14)
C38 C39 1.379(2)
C39 C40 1.3861(18)
C39 H32 0.9500
C40 C41 1.3991(18)
C40 H33 0.9500
C41 C42 1.4319(17)
C42 C43 1.2043(18)
C43 C44 1.4193(16)
C44 N3 1.3589(15)
C44 C45 1.3974(17)
C45 C46 1.4006(17)
C45 C63 1.5009(17)
C46 C47 1.4072(17)
C46 C65 1.5060(16)
C47 N3 1.3837(14)
C47 C48 1.4283(16)
C48 O3 1.3227(14)
C48 C49 1.3880(17)
C49 C50 1.3905(16)
C49 H34 0.9500
C50 O4 1.3197(14)
C50 C51 1.4275(17)
C51 N4 1.3782(15)
C51 C52 1.4063(17)
C52 C53 1.4064(18)
C52 C67 1.5077(17)
C53 C54 1.4014(18)
C53 C69 1.5013(18)
C54 N4 1.3621(16)
C54 C55 1.4139(18)
C55 C56 1.2042(19)
C56 C57 1.4321(18)
C57 C58 1.3933(19)
C57 C62 1.3996(19)
C58 C59 1.382(2)
C58 H35 0.9500
C59 C60 1.374(2)
C59 H36 0.9500
C60 F4 1.3559(16)
C60 C61 1.371(2)
C61 C62 1.384(2)
C61 H37 0.9500
C62 H38 0.9500
C63 C64 1.524(2)
C63 H43 0.9900
C63 H44 0.9900
C64 H45 0.9800
C64 H46 0.9800
C64 H47 0.9800
C65 C66 1.526(2)
C65 H48 0.9900
C65 H49 0.9900
C66 H50 0.9800
C66 H51 0.9800
C66 H52 0.9800
C67 C68 1.5288(19)
C67 H53 0.9900
C67 H54 0.9900
C68 H55 0.9800
C68 H56 0.9800
C68 H57 0.9800
C69 C70 1.508(3)
C69 H58 0.9900
C69 H59 0.9900
C70 H60 0.9800
C70 H61 0.9800
C70 H62 0.9800
C71 C72 1.5103(19)
C71 N5 1.5212(17)
C71 H63 0.9900
C71 H64 0.9900
C72 C73 1.482(2)
C72 H65 0.9900
C72 H66 0.9900
C73 C74 1.483(2)
C73 H67 0.9900
C73 H68 0.9900
C74 H69 0.9800
C74 H70 0.9800
C74 H71 0.9800
C75 N5 1.5163(16)
C75 C76 1.5173(18)
C75 H72 0.9900
C75 H73 0.9900
C76 C77 1.5327(19)
C76 H74 0.9900
C76 H75 0.9900
C77 C78 1.526(2)
C77 H76 0.9900
C77 H77 0.9900
C78 H78 0.9800
C78 H79 0.9800
C78 H80 0.9800
C79 C80 1.5191(19)
C79 N5 1.5246(16)
C79 H81 0.9900
C79 H82 0.9900
C80 C81 1.5316(18)
C80 H83 0.9900
C80 H84 0.9900
C81 C82 1.514(2)
C81 H85 0.9900
C81 H86 0.9900
C82 H87 0.9800
C82 H88 0.9800
C82 H89 0.9800
C83 C84 1.5144(19)
C83 N5 1.5224(16)
C83 H90 0.9900
C83 H91 0.9900
C84 C85 1.5246(19)
C84 H92 0.9900
C84 H93 0.9900
C85 C86 1.517(2)
C85 H94 0.9900
C85 H95 0.9900
C86 H96 0.9800
C86 H97 0.9800
C86 H98 0.9800
N1 H39 0.8800
N2 H40 0.8800
N3 H41 0.8800
N4 H42 0.8800
O1 B1 1.4819(17)
O2 B1 1.4877(17)
O3 B2 1.4810(16)
O4 B2 1.4726(16)
F5 B1 1.3760(17)
F6 B1 1.3701(16)
F7 B2 1.3942(17)
F8 B2 1.3744(16)

loop_
_geom_torsion_atom_site_label_1
_geom_torsion_atom_site_label_2
_geom_torsion_atom_site_label_3
_geom_torsion_atom_site_label_4
_geom_torsion
C6 C1 C2 C3 -0.5(2)
C1 C2 C3 F1 -177.78(12)
C1 C2 C3 C4 0.9(2)
F1 C3 C4 C5 178.06(13)
C2 C3 C4 C5 -0.6(2)
C3 C4 C5 C6 -0.1(2)
C2 C1 C6 C5 -0.24(19)
C2 C1 C6 C7 -179.85(12)
C4 C5 C6 C1 0.5(2)
C4 C5 C6 C7 -179.85(13)
N1 C9 C10 C11 -0.12(14)
C8 C9 C10 C11 178.98(12)
N1 C9 C10 C28 -177.00(11)
C8 C9 C10 C28 2.1(2)
C9 C10 C11 C12 0.36(13)
C28 C10 C11 C12 177.10(12)
C9 C10 C11 C30 -177.44(11)
C28 C10 C11 C30 -0.7(2)
C10 C11 C12 N1 -0.47(13)
C30 C11 C12 N1 177.29(11)
C10 C11 C12 C13 -176.40(12)
C30 C11 C12 C13 1.4(2)
N1 C12 C13 O1 170.95(10)
C11 C12 C13 O1 -13.60(19)
N1 C12 C13 C14 -9.66(18)
C11 C12 C13 C14 165.79(12)
O1 C13 C14 C15 -3.00(18)
C12 C13 C14 C15 177.63(11)
C13 C14 C15 O2 -0.30(18)
C13 C14 C15 C16 -179.80(11)
O2 C15 C16 N2 179.75(10)
C14 C15 C16 N2 -0.73(17)
O2 C15 C16 C17 2.63(18)
C14 C15 C16 C17 -177.85(12)
N2 C16 C17 C18 -0.21(13)
C15 C16 C17 C18 177.19(12)
N2 C16 C17 C32 179.51(11)
C15 C16 C17 C32 -3.1(2)
C16 C17 C18 C19 -0.01(13)
C32 C17 C18 C19 -179.73(11)
C16 C17 C18 C34 177.08(12)
C32 C17 C18 C34 -2.6(2)
C17 C18 C19 N2 0.24(13)
C34 C18 C19 N2 -177.03(12)
C17 C18 C19 C20 176.33(12)
C34 C18 C19 C20 -0.9(2)
C27 C22 C23 C24 1.0(2)
C21 C22 C23 C24 -176.16(13)
C22 C23 C24 C25 0.2(2)
C23 C24 C25 F2 178.19(12)
C23 C24 C25 C26 -1.6(2)
F2 C25 C26 C27 -178.10(12)
C24 C25 C26 C27 1.7(2)
C25 C26 C27 C22 -0.4(2)
C23 C22 C27 C26 -0.95(19)
C21 C22 C27 C26 176.27(12)
C9 C10 C28 C29 90.22(16)
C11 C10 C28 C29 -85.99(16)
C10 C11 C30 C31 -96.92(15)
C12 C11 C30 C31 85.71(15)
C16 C17 C32 C33 80.03(16)
C18 C17 C32 C33 -100.30(15)
C19 C18 C34 C35 -97.29(17)
C17 C18 C34 C35 86.06(18)
C41 C36 C37 C38 0.25(18)
C36 C37 C38 F3 179.14(10)
C36 C37 C38 C39 -0.13(19)
F3 C38 C39 C40 -179.11(11)
C37 C38 C39 C40 0.2(2)
C38 C39 C40 C41 -0.30(19)
C37 C36 C41 C40 -0.39(18)
C37 C36 C41 C42 179.37(11)
C39 C40 C41 C36 0.42(18)
C39 C40 C41 C42 -179.34(12)
N3 C44 C45 C46 -1.64(13)
C43 C44 C45 C46 177.40(11)
N3 C44 C45 C63 178.85(11)
C43 C44 C45 C63 -2.1(2)
C44 C45 C46 C47 1.29(13)
C63 C45 C46 C47 -179.21(12)
C44 C45 C46 C65 178.98(11)
C63 C45 C46 C65 -1.5(2)
C45 C46 C47 N3 -0.50(13)
C65 C46 C47 N3 -178.14(11)
C45 C46 C47 C48 -179.80(12)
C65 C46 C47 C48 2.6(2)
N3 C47 C48 O3 -166.21(10)
C46 C47 C48 O3 13.01(18)
N3 C47 C48 C49 10.97(17)
C46 C47 C48 C49 -169.81(12)
O3 C48 C49 C50 8.51(17)
C47 C48 C49 C50 -168.53(11)
C48 C49 C50 O4 -6.97(17)
C48 C49 C50 C51 170.24(11)
O4 C50 C51 N4 172.58(10)
C49 C50 C51 N4 -4.77(18)
O4 C50 C51 C52 -9.06(19)
C49 C50 C51 C52 173.59(12)
N4 C51 C52 C53 0.54(13)
C50 C51 C52 C53 -177.98(12)
N4 C51 C52 C67 179.61(11)
C50 C51 C52 C67 1.1(2)
C51 C52 C53 C54 -0.71(14)
C67 C52 C53 C54 -179.80(12)
C51 C52 C53 C69 177.76(13)
C67 C52 C53 C69 -1.3(2)
C52 C53 C54 N4 0.63(14)
C69 C53 C54 N4 -177.91(12)
C52 C53 C54 C55 -174.03(12)
C69 C53 C54 C55 7.4(2)
C62 C57 C58 C59 -1.9(2)
C56 C57 C58 C59 175.67(14)
C57 C58 C59 C60 1.5(2)
C58 C59 C60 F4 -179.22(14)
C58 C59 C60 C61 0.1(2)
F4 C60 C61 C62 177.95(12)
C59 C60 C61 C62 -1.4(2)
C60 C61 C62 C57 1.0(2)
C58 C57 C62 C61 0.58(19)
C56 C57 C62 C61 -176.94(12)
C44 C45 C63 C64 95.04(16)
C46 C45 C63 C64 -84.37(17)
C45 C46 C65 C66 -107.18(14)
C47 C46 C65 C66 70.05(16)
C51 C52 C67 C68 -74.37(17)
C53 C52 C67 C68 104.53(15)
C54 C53 C69 C70 93.8(2)
C52 C53 C69 C70 -84.5(2)
N5 C71 C72 C73 167.66(15)
C71 C72 C73 C74 -177.49(17)
N5 C75 C76 C77 -171.20(11)
C75 C76 C77 C78 69.31(15)
N5 C79 C80 C81 177.03(11)
C79 C80 C81 C82 172.42(12)
N5 C83 C84 C85 -178.47(11)
C83 C84 C85 C86 179.82(13)
C10 C9 N1 C12 -0.17(13)
C8 C9 N1 C12 -179.32(11)
C11 C12 N1 C9 0.40(13)
C13 C12 N1 C9 176.78(11)
C18 C19 N2 C16 -0.37(13)
C20 C19 N2 C16 -176.81(11)
C17 C16 N2 C19 0.36(13)
C15 C16 N2 C19 -177.37(10)
C45 C44 N3 C47 1.34(13)
C43 C44 N3 C47 -177.74(11)
C46 C47 N3 C44 -0.52(13)
C48 C47 N3 C44 178.86(10)
C53 C54 N4 C51 -0.29(13)
C55 C54 N4 C51 174.84(11)
C52 C51 N4 C54 -0.16(13)
C50 C51 N4 C54 178.53(11)
C76 C75 N5 C71 -60.64(14)
C76 C75 N5 C83 178.62(11)
C76 C75 N5 C79 58.08(14)
C72 C71 N5 C75 -58.81(14)
C72 C71 N5 C83 58.33(15)
C72 C71 N5 C79 -179.98(12)
C84 C83 N5 C75 -178.74(11)
C84 C83 N5 C71 60.88(14)
C84 C83 N5 C79 -58.30(15)
C80 C79 N5 C75 49.49(14)
C80 C79 N5 C71 170.56(11)
C80 C79 N5 C83 -67.60(14)
C14 C13 O1 B1 -7.77(17)
C12 C13 O1 B1 171.65(11)
C14 C15 O2 B1 14.01(17)
C16 C15 O2 B1 -166.46(11)
C49 C48 O3 B2 12.77(16)
C47 C48 O3 B2 -169.95(10)
C49 C50 O4 B2 -15.85(16)
C51 C50 O4 B2 166.71(11)
C13 O1 B1 F6 138.00(11)
C13 O1 B1 F5 -100.51(13)
C13 O1 B1 O2 19.45(17)
C15 O2 B1 F6 -140.67(11)
C15 O2 B1 F5 98.00(12)
C15 O2 B1 O1 -22.51(16)
C50 O4 B2 F8 153.15(10)
C50 O4 B2 F7 -85.90(12)
C50 O4 B2 O3 34.25(15)
C48 O3 B2 F8 -151.63(10)
C48 O3 B2 F7 87.49(12)
C48 O3 B2 O4 -32.74(15)

loop_
_cod_changelog_entry_id
_cod_changelog_entry_author
_cod_changelog_entry_date
_cod_changelog_entry_text
1 'Vaitkus, Antanas' 2022-05-07T05:55:00+03:00
;
 Replaced the '&#x009D;' sequences with backslash symbols ('\')
 in multiple data values.
;
